data_7210726
loop_
_publ_author_name
'Wang, Xiao-Feng'
'Zhang, Yue-Biao'
'Lin, Yan-Yong'

_publ_section_title
;
 Achiral diamondoid or chiral quartz net: the effect of substituents in
 the topology and catenation of coordination polymers based on tetrahedral
 Cd(COO)4 building units
;
_journal_issue 17
_journal_name_full CrystEngComm
_journal_page_first 3470
_journal_paper_doi 10.1039/c3ce27103j
_journal_volume 15
_journal_year 2013
_chemical_formula_sum 'C16 H4 Br Cd N0 O8'
_chemical_formula_weight 516.50
_chemical_name_systematic
;
?
;
_space_group_IT_number 180
_symmetry_cell_setting hexagonal
_symmetry_space_group_name_Hall 'P 62 2 (0 0 4)'
_symmetry_space_group_name_H-M 'P 62 2 2'
_atom_sites_solution_hydrogens geom
_atom_sites_solution_primary direct
_atom_sites_solution_secondary difmap
_audit_creation_method SHELXL-97
_cell_angle_alpha 90.00
_cell_angle_beta 90.00
_cell_angle_gamma 120.00
_cell_formula_units_Z 3
_cell_length_a 15.1245(9)
_cell_length_b 15.1245(9)
_cell_length_c 12.6105(14)
_cell_measurement_temperature 273(2)
_cell_volume 2498.2(3)
_computing_cell_refinement 'SAINT-PLUS, Ver. 6.0, 1997'
_computing_data_collection 'SMART, 1998.'
_computing_data_reduction 'SAINT-PLUS, Ver. 6.0, 1997'
_computing_molecular_graphics 'XP, Ver. 6.10, Bruker AXS Inc., 2000.'
_computing_publication_material 'SHELXTL-Bruker AXS Inc., 1998.'
_computing_structure_refinement 'SHELXL-97 (Sheldrick, 1997)'
_computing_structure_solution 'SHELXS-97 (Sheldrick, 1990)'
_diffrn_ambient_temperature 273(2)
_diffrn_measured_fraction_theta_full 0.998
_diffrn_measured_fraction_theta_max 0.998
_diffrn_measurement_device_type 'Bruker Apex CCD'
_diffrn_measurement_method '\w scan'
_diffrn_radiation_monochromator graphite
_diffrn_radiation_source 'fine-focus sealed tube'
_diffrn_radiation_type MoK\a
_diffrn_radiation_wavelength 0.71073
_diffrn_reflns_av_R_equivalents 0.0423
_diffrn_reflns_av_sigmaI/netI 0.0252
_diffrn_reflns_limit_h_max 17
_diffrn_reflns_limit_h_min -18
_diffrn_reflns_limit_k_max 18
_diffrn_reflns_limit_k_min -16
_diffrn_reflns_limit_l_max 15
_diffrn_reflns_limit_l_min -15
_diffrn_reflns_number 14028
_diffrn_reflns_theta_full 26.00
_diffrn_reflns_theta_max 26.00
_diffrn_reflns_theta_min 1.55
_exptl_absorpt_coefficient_mu 1.877
_exptl_absorpt_correction_T_max 0.8062
_exptl_absorpt_correction_T_min 0.5850
_exptl_absorpt_correction_type multi-scan
_exptl_absorpt_process_details 'SADABS (Bruker, 2002)'
_exptl_crystal_colour yellow
_exptl_crystal_density_diffrn 1.030
_exptl_crystal_density_method 'not measured'
_exptl_crystal_description block
_exptl_crystal_F_000 741
_exptl_crystal_size_max 0.32
_exptl_crystal_size_mid 0.15
_exptl_crystal_size_min 0.12
_platon_squeeze_details
;
;
_refine_diff_density_max 1.550
_refine_diff_density_min -0.483
_refine_diff_density_rms 0.170
_refine_ls_abs_structure_details 'Flack H D (1983), Acta Cryst. A39, 876-881'
_refine_ls_abs_structure_Flack 0.00
_refine_ls_extinction_method none
_refine_ls_goodness_of_fit_ref 1.079
_refine_ls_hydrogen_treatment constr
_refine_ls_matrix_type full
_refine_ls_number_parameters 62
_refine_ls_number_reflns 1652
_refine_ls_number_restraints 10
_refine_ls_restrained_S_all 1.091
_refine_ls_R_factor_all 0.0814
_refine_ls_R_factor_gt 0.0751
_refine_ls_shift/su_max 0.000
_refine_ls_shift/su_mean 0.000
_refine_ls_structure_factor_coef Fsqd
_refine_ls_weighting_details 'calc w=1/[\s^2^(Fo^2^)+(0.1831P)^2^+0.0000P] where P=(Fo^2^+2Fc^2^)/3'
_refine_ls_weighting_scheme calc
_refine_ls_wR_factor_gt 0.2214
_refine_ls_wR_factor_ref 0.2304
_reflns_number_gt 1479
_reflns_number_total 1652
_reflns_threshold_expression >2sigma(I)
_cod_data_source_file c3ce27103j.txt
_cod_data_source_block compound_3
_cod_depositor_comments
;
The following automatic conversions were performed:

'_symmetry_cell_setting' value 'Hexagonal' changed to 'hexagonal'
according to /home/saulius/struct/CIF-dictionaries/cif_core.dic
dictionary named 'cif_core.dic' version 2.4.2 from
2011-04-26.

'_exptl_absorpt_correction_type' value 'Multi-scan'
changed to 'multi-scan' according to
/home/saulius/struct/CIF-dictionaries/cif_core.dic dictionary named
'cif_core.dic' version 2.4.2 from 2011-04-26.

Automatic conversion script
Id: cif_fix_values 1891 2012-01-12 08:04:46Z andrius 
;
_cod_original_sg_symbol_H-M P6222
_cod_database_code 7210726

loop_
_symmetry_equiv_pos_as_xyz
'x, y, z'
'x-y, x, z+1/3'
'-y, x-y, z+2/3'
'-x, -y, z'
'-x+y, -x, z+1/3'
'y, -x+y, z+2/3'
'-y, -x, -z+2/3'
'x-y, -y, -z'
'x, x-y, -z+1/3'
'y, x, -z+2/3'
'-x+y, y, -z'
'-x, -x+y, -z+1/3'

loop_
_atom_site_label
_atom_site_type_symbol
_atom_site_fract_x
_atom_site_fract_y
_atom_site_fract_z
_atom_site_U_iso_or_equiv
_atom_site_adp_type
_atom_site_occupancy
_atom_site_symmetry_multiplicity
_atom_site_calc_flag
_atom_site_refinement_flags
_atom_site_disorder_assembly
_atom_site_disorder_group
Cd1 Cd 0.5000 0.5000 -0.1667 0.0583(5) Uani 1 4 d S . .
O1 O 0.4264(7) 0.3577(7) -0.0526(7) 0.114(3) Uani 1 1 d DU A .
O2 O 0.5908(7) 0.4499(7) -0.0393(7) 0.114(3) Uani 1 1 d DU A .
C1 C 0.5047(9) 0.3074(7) 0.0796(7) 0.099(3) Uani 1 1 d DU A .
C2 C 0.4212(12) 0.2308(10) 0.1163(10) 0.124(4) Uani 1 1 d DU . .
C3 C 0.5938(10) 0.3268(8) 0.1267(6) 0.092(3) Uani 1 1 d D . .
H3A H 0.6554 0.3821 0.1046 0.111 Uiso 1 1 d RD A .
C4 C 0.5078(10) 0.3752(10) -0.0122(7) 0.100(3) Uani 1 1 d D . .
Br1 Br 0.2904(13) 0.195(2) 0.057(2) 0.73(4) Uiso 0.25 1 d PD A 1

loop_
_atom_site_aniso_label
_atom_site_aniso_U_11
_atom_site_aniso_U_22
_atom_site_aniso_U_33
_atom_site_aniso_U_23
_atom_site_aniso_U_13
_atom_site_aniso_U_12
Cd1 0.0796(7) 0.0796(7) 0.0291(6) 0.000 0.000 0.0499(6)
O1 0.117(3) 0.117(3) 0.105(3) 0.013(3) -0.014(3) 0.056(3)
O2 0.115(4) 0.115(4) 0.105(4) 0.011(2) 0.002(3) 0.051(3)
C1 0.103(4) 0.098(4) 0.094(4) 0.003(3) 0.001(3) 0.050(3)
C2 0.123(5) 0.128(5) 0.121(5) 0.002(3) -0.002(3) 0.062(3)
C3 0.121(8) 0.111(8) 0.049(4) 0.012(5) -0.007(5) 0.061(7)
C4 0.154(10) 0.138(9) 0.054(5) 0.009(7) -0.004(8) 0.108(9)

loop_
_atom_type_symbol
_atom_type_description
_atom_type_scat_dispersion_real
_atom_type_scat_dispersion_imag
_atom_type_scat_source
C C 0.0033 0.0016 'International Tables Vol C Tables 4.2.6.8 and 6.1.1.4'
H H 0.0000 0.0000 'International Tables Vol C Tables 4.2.6.8 and 6.1.1.4'
Cd Cd -0.8075 1.2024 'International Tables Vol C Tables 4.2.6.8 and 6.1.1.4'
N N 0.0061 0.0033 'International Tables Vol C Tables 4.2.6.8 and 6.1.1.4'
O O 0.0106 0.0060 'International Tables Vol C Tables 4.2.6.8 and 6.1.1.4'
Br Br -0.2901 2.4595 'International Tables Vol C Tables 4.2.6.8 and 6.1.1.4'

loop_
_geom_angle_atom_site_label_1
_geom_angle_atom_site_label_2
_geom_angle_atom_site_label_3
_geom_angle
_geom_angle_site_symmetry_1
_geom_angle_site_symmetry_3
O1 Cd1 O1 104.7(5) 10_554 7_664
O1 Cd1 O1 135.1(5) 10_554 4_665
O1 Cd1 O1 92.2(5) 7_664 4_665
O1 Cd1 O1 92.2(5) 10_554 .
O1 Cd1 O1 135.1(5) 7_664 .
O1 Cd1 O1 104.7(5) 4_665 .
O1 Cd1 O2 53.3(3) 10_554 10_554
O1 Cd1 O2 78.6(3) 7_664 10_554
O1 Cd1 O2 91.4(4) 4_665 10_554
O1 Cd1 O2 140.4(3) . 10_554
O1 Cd1 O2 78.6(3) 10_554 7_664
O1 Cd1 O2 53.3(3) 7_664 7_664
O1 Cd1 O2 140.4(3) 4_665 7_664
O1 Cd1 O2 91.4(4) . 7_664
O2 Cd1 O2 98.7(5) 10_554 7_664
O1 Cd1 O2 91.4(4) 10_554 4_665
O1 Cd1 O2 140.4(3) 7_664 4_665
O1 Cd1 O2 53.3(3) 4_665 4_665
O1 Cd1 O2 78.6(3) . 4_665
O2 Cd1 O2 83.1(5) 10_554 4_665
O2 Cd1 O2 165.7(4) 7_664 4_665
O1 Cd1 O2 140.4(3) 10_554 .
O1 Cd1 O2 91.4(4) 7_664 .
O1 Cd1 O2 78.6(3) 4_665 .
O1 Cd1 O2 53.3(3) . .
O2 Cd1 O2 165.7(4) 10_554 .
O2 Cd1 O2 83.1(5) 7_664 .
O2 Cd1 O2 98.7(5) 4_665 .
O1 Cd1 C4 26.5(3) 10_554 10_554
O1 Cd1 C4 91.8(4) 7_664 10_554
O1 Cd1 C4 114.4(4) 4_665 10_554
O1 Cd1 C4 116.7(4) . 10_554
O2 Cd1 C4 26.9(3) 10_554 10_554
O2 Cd1 C4 88.4(3) 7_664 10_554
O2 Cd1 C4 87.0(3) 4_665 10_554
O2 Cd1 C4 166.5(3) . 10_554
O1 Cd1 C4 91.8(4) 10_554 7_664
O1 Cd1 C4 26.5(3) 7_664 7_664
O1 Cd1 C4 116.7(4) 4_665 7_664
O1 Cd1 C4 114.4(4) . 7_664
O2 Cd1 C4 88.4(3) 10_554 7_664
O2 Cd1 C4 26.9(3) 7_664 7_664
O2 Cd1 C4 166.5(3) 4_665 7_664
O2 Cd1 C4 87.0(3) . 7_664
C4 Cd1 C4 90.1(5) 10_554 7_664
O1 Cd1 C4 114.4(4) 10_554 4_665
O1 Cd1 C4 116.7(4) 7_664 4_665
O1 Cd1 C4 26.5(3) 4_665 4_665
O1 Cd1 C4 91.8(4) . 4_665
O2 Cd1 C4 87.0(3) 10_554 4_665
O2 Cd1 C4 166.5(3) 7_664 4_665
O2 Cd1 C4 26.9(3) 4_665 4_665
O2 Cd1 C4 88.4(3) . 4_665
C4 Cd1 C4 101.8(5) 10_554 4_665
C4 Cd1 C4 142.5(5) 7_664 4_665
O1 Cd1 C4 116.7(4) 10_554 .
O1 Cd1 C4 114.4(4) 7_664 .
O1 Cd1 C4 91.8(4) 4_665 .
O1 Cd1 C4 26.5(3) . .
O2 Cd1 C4 166.5(3) 10_554 .
O2 Cd1 C4 87.0(3) 7_664 .
O2 Cd1 C4 88.4(3) 4_665 .
O2 Cd1 C4 26.9(3) . .
C4 Cd1 C4 142.5(5) 10_554 .
C4 Cd1 C4 101.8(5) 7_664 .
C4 Cd1 C4 90.1(5) 4_665 .
C4 O1 Cd1 95.2(8) . .
C4 O2 Cd1 89.7(7) . .
C2 C1 C3 116.8(11) . .
C2 C1 C4 123.9(11) . .
C3 C1 C4 119.3(9) . .
C1 C2 C2 119.8(7) . 9
C1 C2 Br1 120.9(15) . .
C2 C2 Br1 117.0(11) 9 .
C3 C3 C1 120.7(6) 9 .
C3 C3 H3A 119.2 9 .
C1 C3 H3A 120.1 . .
O1 C4 O2 121.8(10) . .
O1 C4 C1 118.4(10) . .
O2 C4 C1 119.6(10) . .
O1 C4 Cd1 58.3(6) . .
O2 C4 Cd1 63.5(6) . .
C1 C4 Cd1 174.5(6) . .

loop_
_geom_bond_atom_site_label_1
_geom_bond_atom_site_label_2
_geom_bond_distance
_geom_bond_site_symmetry_2
Cd1 O1 2.355(9) 10_554
Cd1 O1 2.355(9) 7_664
Cd1 O1 2.355(9) 4_665
Cd1 O1 2.355(9) .
Cd1 O2 2.466(9) 10_554
Cd1 O2 2.466(9) 7_664
Cd1 O2 2.466(9) 4_665
Cd1 O2 2.466(9) .
Cd1 C4 2.756(10) 10_554
Cd1 C4 2.756(10) 7_664
Cd1 C4 2.756(10) 4_665
Cd1 C4 2.756(10) .
O1 C4 1.233(13) .
O2 C4 1.246(14) .
C1 C2 1.300(16) .
C1 C3 1.364(15) .
C1 C4 1.531(14) .
C2 C2 1.41(3) 9
C2 Br1 1.93(2) .
C3 C3 1.355(18) 9
C3 H3A 0.9302 .

loop_
_platon_squeeze_void_nr
_platon_squeeze_void_average_x
_platon_squeeze_void_average_y
_platon_squeeze_void_average_z
_platon_squeeze_void_volume
_platon_squeeze_void_count_electrons
_platon_squeeze_void_content
1 -0.004 -0.004 -0.014 1278 312 ' '
